data_9016168
loop_
_publ_author_name
'Durif, A.'
'Averbuch-Pouchot, M. T.'
'Guitel, J. C.'

_publ_section_title
;
 Structure cristalline de (N H4)2 Si P4 O13: un nouvel exemple
 de silicium hexacoordine
;
_journal_issue 11
_journal_name_full 'Acta Crystallographica, Section B'
_journal_page_first 2957
_journal_page_last 2960
_journal_paper_doi 10.1107/S0567740876009370
_journal_volume 32
_journal_year 1976
_chemical_formula_sum 'N2 O13 P4 Si'
_space_group_IT_number 2
_symmetry_space_group_name_Hall '-P 1'
_symmetry_space_group_name_H-M 'P -1'
_cell_angle_alpha 97.86
_cell_angle_beta 96.74
_cell_angle_gamma 83.89
_cell_length_a 15.14
_cell_length_b 7.684
_cell_length_c 4.861
_cell_formula_units_Z 2
_cell_volume 553.971
_database_code_amcsd 0009577
_exptl_crystal_density_diffrn 2.326
_cod_original_formula_sum 'Si P4 O13 N2'
_cod_database_code 9016168
_amcsd_formula_title 'H8 N2 O13 P4 Si'

loop_
_space_group_symop_operation_xyz
x,y,z
-x,-y,-z

loop_
_atom_site_label
_atom_site_fract_x
_atom_site_fract_y
_atom_site_fract_z
Si1 0.75896 0.06180 0.04390
P1 0.85025 0.21340 0.60390
P2 0.69218 0.40940 0.81950
P3 0.78874 0.68060 0.17970
P4 0.66334 0.91380 0.48000
O1 0.93670 0.28720 0.69480
O2 0.82810 0.07640 0.78140
O3 0.84450 0.13650 0.29600
O4 0.77040 0.37060 0.62720
O5 0.60320 0.42210 0.66380
O6 0.70930 0.28060 0.03420
O7 0.70760 0.60030 0.97910
O8 0.86540 0.55280 0.23010
O9 0.80760 0.84170 0.05370
O10 0.74140 0.75220 0.45230
O11 0.57480 0.85090 0.38340
O12 0.68940 0.04850 0.30600
O13 0.67210 0.98460 0.78920
N1 0.49400 0.74380 0.82660
N2 0.03220 0.31400 0.23100

loop_
_cod_related_entry_id
_cod_related_entry_database
_cod_related_entry_code
1 AMCSD 0009577
